data_4035662
loop_
_publ_author_name
'Ray, Bidisha'
'Mukherjee, Santanu'

_publ_section_title
;
 Direct Catalytic Enantioselective Vinylogous Aldol Reaction of Allyl
 Ketones to Pyrazole-4,5-diones.
;
_journal_issue 18
_journal_name_full 'The Journal of organic chemistry'
_journal_page_first 10871
_journal_page_last 10880
_journal_paper_doi 10.1021/acs.joc.8b01566
_journal_volume 83
_journal_year 2018
_chemical_absolute_configuration syn
_chemical_formula_sum 'C18 H21 Cl N2 O3'
_chemical_formula_weight 348.82
_space_group_crystal_system monoclinic
_space_group_IT_number 4
_space_group_name_Hall 'P 2yb'
_space_group_name_H-M_alt 'P 1 21 1'
_atom_sites_solution_hydrogens geom
_audit_creation_method SHELXL-2013
_cell_angle_alpha 90
_cell_angle_beta 100.193(6)
_cell_angle_gamma 90
_cell_formula_units_Z 2
_cell_length_a 6.4257(7)
_cell_length_b 8.6814(9)
_cell_length_c 15.9381(16)
_cell_measurement_reflns_used 9978
_cell_measurement_temperature 110(2)
_cell_measurement_theta_max 27.43
_cell_measurement_theta_min 2.60
_cell_volume 875.06(16)
_computing_cell_refinement 'Bruker SAINT'
_computing_data_collection 'Bruker APEX2'
_computing_data_reduction 'Bruker SAINT'
_computing_molecular_graphics 'Bruker SHELXTL'
_computing_publication_material 'Bruker SHELXTL'
_computing_structure_refinement 'SHELXL-2013 (Sheldrick, 2013)'
_computing_structure_solution 'SHELXS-97 (Sheldrick, 2008)'
_diffrn_ambient_temperature 110(2)
_diffrn_measured_fraction_theta_full 0.999
_diffrn_measured_fraction_theta_max 0.998
_diffrn_measurement_device_type 'Bruker APEX-II CCD'
_diffrn_measurement_method '\f and \w scans'
_diffrn_radiation_type MoK\a
_diffrn_radiation_wavelength 0.71073
_diffrn_reflns_av_R_equivalents 0.0338
_diffrn_reflns_av_unetI/netI 0.0252
_diffrn_reflns_Laue_measured_fraction_full 0.999
_diffrn_reflns_Laue_measured_fraction_max 0.998
_diffrn_reflns_limit_h_max 8
_diffrn_reflns_limit_h_min -8
_diffrn_reflns_limit_k_max 11
_diffrn_reflns_limit_k_min -10
_diffrn_reflns_limit_l_max 20
_diffrn_reflns_limit_l_min -20
_diffrn_reflns_number 27787
_diffrn_reflns_point_group_measured_fraction_full 1.000
_diffrn_reflns_point_group_measured_fraction_max 0.998
_diffrn_reflns_theta_full 25.242
_diffrn_reflns_theta_max 27.555
_diffrn_reflns_theta_min 2.597
_diffrn_source 'sealed tube'
_exptl_absorpt_coefficient_mu 0.237
_exptl_absorpt_correction_type none
_exptl_crystal_colour colourless
_exptl_crystal_density_diffrn 1.324
_exptl_crystal_description block
_exptl_crystal_F_000 368
_exptl_crystal_size_max 0.4
_exptl_crystal_size_mid 0.3
_exptl_crystal_size_min 0.2
_refine_diff_density_max 0.226
_refine_diff_density_min -0.224
_refine_diff_density_rms 0.037
_refine_ls_abs_structure_details
;
 Refined as an inversion twin.
;
_refine_ls_abs_structure_Flack -0.01(6)
_refine_ls_extinction_method none
_refine_ls_goodness_of_fit_ref 1.023
_refine_ls_hydrogen_treatment constr
_refine_ls_matrix_type full
_refine_ls_number_parameters 223
_refine_ls_number_reflns 3973
_refine_ls_number_restraints 1
_refine_ls_restrained_S_all 1.023
_refine_ls_R_factor_all 0.0313
_refine_ls_R_factor_gt 0.0280
_refine_ls_shift/su_max 0.000
_refine_ls_shift/su_mean 0.000
_refine_ls_structure_factor_coef Fsqd
_refine_ls_weighting_details 'w=1/[\s^2^(Fo^2^)+(0.0296P)^2^+0.2328P] where P=(Fo^2^+2Fc^2^)/3'
_refine_ls_weighting_scheme calc
_refine_ls_wR_factor_gt 0.0630
_refine_ls_wR_factor_ref 0.0649
_reflns_Friedel_coverage 0.875
_reflns_Friedel_fraction_full 1.000
_reflns_Friedel_fraction_max 0.998
_reflns_number_gt 3745
_reflns_number_total 3973
_reflns_threshold_expression 'I > 2\s(I)'
_cod_data_source_file jo8b01566_si_002.cif
_cod_data_source_block 3am
_cod_original_sg_symbol_H-M 'P 21'
_cod_database_code 4035662
_shelx_space_group_comment
;
The symmetry employed for this shelxl refinement is uniquely defined
by the following loop, which should always be used as a source of
symmetry information in preference to the above space-group names.
They are only intended as comments.
;
_shelxl_version_number 2013-4

loop_
_space_group_symop_operation_xyz
'x, y, z'
'-x, y+1/2, -z'

loop_
_atom_site_label
_atom_site_type_symbol
_atom_site_fract_x
_atom_site_fract_y
_atom_site_fract_z
_atom_site_U_iso_or_equiv
_atom_site_adp_type
_atom_site_occupancy
_atom_site_site_symmetry_order
_atom_site_calc_flag
_atom_site_refinement_flags_posn
_atom_site_refinement_flags_adp
Cl1 Cl 0.74178(7) 0.30115(7) 0.19088(3) 0.02379(13) Uani 1 1 d . .
O2 O 0.4601(2) 0.77269(16) 0.39329(9) 0.0185(3) Uani 1 1 d . .
O1 O 0.6041(2) 0.54188(16) 0.52606(8) 0.0168(3) Uani 1 1 d . .
H9 H 0.5852 0.4614 0.5506 0.025 Uiso 1 1 calc R U
O3 O 0.2011(2) 0.07139(18) 0.16785(10) 0.0242(4) Uani 1 1 d . .
N1 N 0.7457(3) 0.66091(19) 0.34665(11) 0.0147(3) Uani 1 1 d . .
N2 N 0.8657(2) 0.52217(19) 0.36185(10) 0.0150(3) Uani 1 1 d . .
C14 C 0.5871(3) 0.6670(2) 0.39159(12) 0.0140(4) Uani 1 1 d . .
C7 C 0.2789(3) 0.1960(2) 0.19052(12) 0.0146(4) Uani 1 1 d . .
C8 C 0.3193(3) 0.2389(2) 0.28143(13) 0.0160(4) Uani 1 1 d . .
H5 H 0.3175 0.1609 0.3213 0.019 Uiso 1 1 calc R U
C12 C 0.7814(3) 0.4396(2) 0.41347(12) 0.0135(4) Uani 1 1 d . .
C11 C 0.5874(3) 0.5132(2) 0.43774(12) 0.0130(4) Uani 1 1 d . .
C1 C 0.3233(3) 0.3081(3) 0.12365(11) 0.0157(4) Uani 1 1 d . .
C6 C 0.5226(3) 0.3641(2) 0.11878(12) 0.0170(4) Uani 1 1 d . .
C15 C 0.7935(3) 0.7748(2) 0.28248(13) 0.0169(4) Uani 1 1 d . .
C10 C 0.3838(3) 0.4234(2) 0.40298(12) 0.0146(4) Uani 1 1 d . .
H7 H 0.3822 0.3297 0.4360 0.018 Uiso 1 1 calc R U
H8 H 0.2633 0.4850 0.4114 0.018 Uiso 1 1 calc R U
C5 C 0.5563(4) 0.4639(3) 0.05425(14) 0.0242(5) Uani 1 1 d . .
H4 H 0.6913 0.5002 0.0519 0.029 Uiso 1 1 calc R U
C9 C 0.3580(3) 0.3813(2) 0.31030(12) 0.0140(4) Uani 1 1 d . .
H6 H 0.3698 0.4589 0.2712 0.017 Uiso 1 1 calc R U
C18 C 0.5967(3) 0.7907(3) 0.21399(13) 0.0240(5) Uani 1 1 d . .
H14 H 0.5624 0.6927 0.1873 0.036 Uiso 1 1 calc R U
H13 H 0.6230 0.8640 0.1720 0.036 Uiso 1 1 calc R U
H15 H 0.4806 0.8256 0.2396 0.036 Uiso 1 1 calc R U
C4 C 0.3855(4) 0.5080(3) -0.00617(14) 0.0288(5) Uani 1 1 d . .
H3 H 0.4054 0.5762 -0.0490 0.035 Uiso 1 1 calc R U
C13 C 0.8636(3) 0.2853(2) 0.44280(12) 0.0183(4) Uani 1 1 d . .
H11 H 0.9794 0.2587 0.4149 0.027 Uiso 1 1 calc R U
H10 H 0.7532 0.2102 0.4291 0.027 Uiso 1 1 calc R U
H12 H 0.9114 0.2873 0.5034 0.027 Uiso 1 1 calc R U
C3 C 0.1852(4) 0.4520(3) -0.00385(14) 0.0297(5) Uani 1 1 d . .
H2 H 0.0714 0.4820 -0.0451 0.036 Uiso 1 1 calc R U
C16 C 0.8489(4) 0.9284(3) 0.32703(15) 0.0287(5) Uani 1 1 d . .
H21 H 0.7325 0.9625 0.3526 0.043 Uiso 1 1 calc R U
H18 H 0.8770 1.0033 0.2862 0.043 Uiso 1 1 calc R U
H20 H 0.9721 0.9161 0.3704 0.043 Uiso 1 1 calc R U
C2 C 0.1550(4) 0.3514(3) 0.06010(13) 0.0226(5) Uani 1 1 d . .
H1 H 0.0208 0.3119 0.0608 0.027 Uiso 1 1 calc R U
C17 C 0.9790(4) 0.7175(3) 0.24342(15) 0.0260(5) Uani 1 1 d . .
H19 H 1.1013 0.7066 0.2873 0.039 Uiso 1 1 calc R U
H17 H 1.0086 0.7903 0.2017 0.039 Uiso 1 1 calc R U
H16 H 0.9442 0.6196 0.2166 0.039 Uiso 1 1 calc R U

loop_
_atom_site_aniso_label
_atom_site_aniso_U_11
_atom_site_aniso_U_22
_atom_site_aniso_U_33
_atom_site_aniso_U_23
_atom_site_aniso_U_13
_atom_site_aniso_U_12
Cl1 0.0165(2) 0.0326(3) 0.0220(2) 0.0000(2) 0.00259(17) -0.0015(2)
O2 0.0223(7) 0.0136(8) 0.0194(7) -0.0019(5) 0.0031(5) 0.0050(6)
O1 0.0259(8) 0.0126(8) 0.0116(6) -0.0003(5) 0.0027(6) -0.0022(6)
O3 0.0301(9) 0.0180(9) 0.0221(8) -0.0024(6) -0.0014(6) -0.0074(7)
N1 0.0151(8) 0.0103(9) 0.0188(8) 0.0019(7) 0.0031(6) 0.0005(6)
N2 0.0138(8) 0.0102(9) 0.0202(9) 0.0002(7) 0.0012(6) 0.0009(6)
C14 0.0170(9) 0.0109(10) 0.0129(9) -0.0020(7) 0.0000(7) -0.0014(7)
C7 0.0121(9) 0.0137(11) 0.0169(10) 0.0000(7) -0.0002(7) 0.0008(7)
C8 0.0156(10) 0.0164(11) 0.0159(10) 0.0034(7) 0.0027(7) -0.0006(7)
C12 0.0117(9) 0.0123(10) 0.0151(9) -0.0020(7) -0.0011(7) -0.0016(7)
C11 0.0151(9) 0.0109(10) 0.0128(9) -0.0001(7) 0.0020(7) 0.0008(7)
C1 0.0203(9) 0.0131(10) 0.0135(8) -0.0022(8) 0.0027(7) 0.0028(8)
C6 0.0216(10) 0.0142(11) 0.0149(9) -0.0034(7) 0.0029(8) 0.0005(8)
C15 0.0197(9) 0.0120(11) 0.0196(9) 0.0036(8) 0.0049(7) -0.0024(8)
C10 0.0157(9) 0.0135(10) 0.0150(9) -0.0004(7) 0.0035(7) -0.0011(7)
C5 0.0335(13) 0.0196(13) 0.0216(11) -0.0025(9) 0.0107(9) -0.0043(9)
C9 0.0100(9) 0.0157(11) 0.0163(10) 0.0026(7) 0.0026(7) 0.0004(7)
C18 0.0248(10) 0.0272(13) 0.0195(10) 0.0063(10) 0.0025(8) 0.0004(10)
C4 0.0511(16) 0.0180(13) 0.0195(11) 0.0041(9) 0.0125(10) 0.0022(11)
C13 0.0206(9) 0.0117(11) 0.0229(10) 0.0005(8) 0.0045(7) 0.0012(8)
C3 0.0416(14) 0.0294(14) 0.0163(10) 0.0044(9) -0.0002(9) 0.0139(11)
C16 0.0393(14) 0.0160(12) 0.0301(12) 0.0029(9) 0.0041(10) -0.0081(10)
C2 0.0226(11) 0.0269(13) 0.0179(10) 0.0001(8) 0.0022(8) 0.0045(8)
C17 0.0245(11) 0.0235(13) 0.0332(13) 0.0127(10) 0.0136(9) 0.0012(9)

loop_
_atom_type_symbol
_atom_type_description
_atom_type_scat_dispersion_real
_atom_type_scat_dispersion_imag
_atom_type_scat_source
C C 0.0033 0.0016 'International Tables Vol C Tables 4.2.6.8 and 6.1.1.4'
H H 0.0000 0.0000 'International Tables Vol C Tables 4.2.6.8 and 6.1.1.4'
N N 0.0061 0.0033 'International Tables Vol C Tables 4.2.6.8 and 6.1.1.4'
O O 0.0106 0.0060 'International Tables Vol C Tables 4.2.6.8 and 6.1.1.4'
Cl Cl 0.1484 0.1585 'International Tables Vol C Tables 4.2.6.8 and 6.1.1.4'

loop_
_geom_angle_atom_site_label_1
_geom_angle_atom_site_label_2
_geom_angle_atom_site_label_3
_geom_angle
C11 O1 H9 109.5
C14 N1 N2 112.32(16)
C14 N1 C15 127.27(17)
N2 N1 C15 120.29(15)
C12 N2 N1 107.70(15)
O2 C14 N1 127.42(19)
O2 C14 C11 125.91(18)
N1 C14 C11 106.62(17)
O3 C7 C8 120.48(18)
O3 C7 C1 118.83(18)
C8 C7 C1 120.63(18)
C9 C8 C7 124.48(19)
C9 C8 H5 117.8
C7 C8 H5 117.8
N2 C12 C13 122.67(17)
N2 C12 C11 112.91(17)
C13 C12 C11 124.38(17)
O1 C11 C12 114.12(15)
O1 C11 C14 108.61(15)
C12 C11 C14 100.24(15)
O1 C11 C10 110.92(15)
C12 C11 C10 112.40(16)
C14 C11 C10 109.96(15)
C6 C1 C2 118.03(19)
C6 C1 C7 124.01(17)
C2 C1 C7 117.87(17)
C1 C6 C5 121.79(19)
C1 C6 Cl1 120.05(15)
C5 C6 Cl1 118.05(17)
N1 C15 C17 109.57(17)
N1 C15 C16 108.64(16)
C17 C15 C16 109.95(19)
N1 C15 C18 107.79(16)
C17 C15 C18 110.34(17)
C16 C15 C18 110.50(19)
C9 C10 C11 114.58(16)
C9 C10 H7 108.6
C11 C10 H7 108.6
C9 C10 H8 108.6
C11 C10 H8 108.6
H7 C10 H8 107.6
C4 C5 C6 118.7(2)
C4 C5 H4 120.6
C6 C5 H4 120.6
C8 C9 C10 123.32(18)
C8 C9 H6 118.3
C10 C9 H6 118.3
C15 C18 H14 109.5
C15 C18 H13 109.5
H14 C18 H13 109.5
C15 C18 H15 109.5
H14 C18 H15 109.5
H13 C18 H15 109.5
C5 C4 C3 120.9(2)
C5 C4 H3 119.6
C3 C4 H3 119.6
C12 C13 H11 109.5
C12 C13 H10 109.5
H11 C13 H10 109.5
C12 C13 H12 109.5
H11 C13 H12 109.5
H10 C13 H12 109.5
C4 C3 C2 119.7(2)
C4 C3 H2 120.2
C2 C3 H2 120.2
C15 C16 H21 109.5
C15 C16 H18 109.5
H21 C16 H18 109.5
C15 C16 H20 109.5
H21 C16 H20 109.5
H18 C16 H20 109.5
C3 C2 C1 120.9(2)
C3 C2 H1 119.6
C1 C2 H1 119.6
C15 C17 H19 109.5
C15 C17 H17 109.5
H19 C17 H17 109.5
C15 C17 H16 109.5
H19 C17 H16 109.5
H17 C17 H16 109.5

loop_
_geom_bond_atom_site_label_1
_geom_bond_atom_site_label_2
_geom_bond_distance
Cl1 C6 1.741(2)
O2 C14 1.232(2)
O1 C11 1.415(2)
O1 H9 0.8200
O3 C7 1.219(3)
N1 C14 1.346(3)
N1 N2 1.428(2)
N1 C15 1.493(2)
N2 C12 1.282(3)
C14 C11 1.524(3)
C7 C8 1.474(3)
C7 C1 1.507(3)
C8 C9 1.327(3)
C8 H5 0.9300
C12 C13 1.484(3)
C12 C11 1.511(3)
C11 C10 1.539(3)
C1 C6 1.385(3)
C1 C2 1.396(3)
C6 C5 1.391(3)
C15 C17 1.523(3)
C15 C16 1.523(3)
C15 C18 1.524(3)
C10 C9 1.502(3)
C10 H7 0.9700
C10 H8 0.9700
C5 C4 1.380(3)
C5 H4 0.9300
C9 H6 0.9300
C18 H14 0.9600
C18 H13 0.9600
C18 H15 0.9600
C4 C3 1.382(4)
C4 H3 0.9300
C13 H11 0.9600
C13 H10 0.9600
C13 H12 0.9600
C3 C2 1.382(3)
C3 H2 0.9300
C16 H21 0.9600
C16 H18 0.9600
C16 H20 0.9600
C2 H1 0.9300
C17 H19 0.9600
C17 H17 0.9600
C17 H16 0.9600
